data_4309425
loop_
_publ_author_name
'Yuichi Shimazaki'
'Minoru Tashiro'
'Takeshi Motoyama'
'Satoshi Iwatsuki'
'Tatsuo Yajima'
'Yasuo Nakabayashi'
'Yoshinori Naruta'
'Osamu Yamauchi'

_publ_section_title
;
Cyclopalladation of the Indole Ring in Palladium(II) Complexes of
2N1O-Donor Ligands and Its Dependence on the O-Donor Properties
;
_journal_name_full 'Inorganic Chemistry'
_journal_page_first 6044
_journal_page_last 6051
_journal_paper_doi 10.1021/ic0504801
_journal_volume 44
_journal_year 2005
_chemical_formula_moiety 'C18 H18 Cl N3 O2 Pd '
_chemical_formula_sum 'C18 H18 Cl N3 O2 Pd'
_chemical_formula_weight 450.21
_space_group_IT_number 2
_symmetry_cell_setting triclinic
_symmetry_Int_Tables_number 2
_symmetry_space_group_name_Hall '-P 1'
_symmetry_space_group_name_H-M 'P -1'
_cell_angle_alpha 87.206(9)
_cell_angle_beta 77.22(1)
_cell_angle_gamma 113.437(9)
_cell_formula_units_Z 2
_cell_length_a 8.611(1)
_cell_length_b 7.983(1)
_cell_length_c 13.890(3)
_cell_measurement_reflns_used 3867
_cell_measurement_temperature 133.2
_cell_measurement_theta_max 27.5
_cell_measurement_theta_min 3.2
_cell_volume 844.3(2)
_computing_cell_refinement PROCESS-AUTO
_computing_data_collection PROCESS-AUTO
_computing_data_reduction 'teXsan Ver. 1.11'
_computing_publication_material 'teXsan Ver. 1.11'
_computing_structure_refinement 'teXsan Ver. 1.10'
_computing_structure_solution SIR88
_diffrn_detector_area_resol_mean 10.00
_diffrn_measured_fraction_theta_full 0.9784
_diffrn_measured_fraction_theta_max 0.9784
_diffrn_measurement_device_type 'Rigaku RAXIS-RAPID Imaging Plate'
_diffrn_measurement_method \w
_diffrn_radiation_type 'Mo K\a'
_diffrn_radiation_wavelength 0.7107
_diffrn_reflns_av_R_equivalents 0.037
_diffrn_reflns_limit_h_max 10
_diffrn_reflns_limit_h_min -11
_diffrn_reflns_limit_k_max 10
_diffrn_reflns_limit_k_min 0
_diffrn_reflns_limit_l_max 18
_diffrn_reflns_limit_l_min -17
_diffrn_reflns_number 8164
_diffrn_reflns_theta_full 27.48
_diffrn_reflns_theta_max 27.48
_exptl_absorpt_coefficient_mu 1.275
_exptl_absorpt_correction_T_max 0.938
_exptl_absorpt_correction_T_min 0.674
_exptl_absorpt_correction_type multi-scan
_exptl_absorpt_process_details '(Higashi, 1995)'
_exptl_crystal_colour yellow
_exptl_crystal_density_diffrn 1.771
_exptl_crystal_density_method 'not measured'
_exptl_crystal_description prism
_exptl_crystal_size_max 0.180
_exptl_crystal_size_mid 0.130
_exptl_crystal_size_min 0.050
_refine_diff_density_max 0.76
_refine_diff_density_min -1.73
_refine_ls_extinction_method none
_refine_ls_goodness_of_fit_ref 1.394
_refine_ls_hydrogen_treatment noref
_refine_ls_number_parameters 226
_refine_ls_number_reflns 3764
_refine_ls_R_factor_gt 0.0347
_refine_ls_shift/su_max 0.0019
_refine_ls_structure_factor_coef Fsqd
_refine_ls_weighting_details 'w = 1/[\s^2^(Fo^2^) + (0.05000(Max(Fo^2^,0) + 2Fc^2^)/3)^2^]'
_refine_ls_weighting_scheme calc
_refine_ls_wR_factor_ref 0.0894
_reflns_number_gt 3509
_reflns_number_total 3764
_reflns_threshold_expression F^2^>2.0\s(F^2^)
_cod_data_source_file ic0504801si20050401_123509.cif
_cod_data_source_block SHIMAZAKI
_cod_original_cell_volume 844.3(3)
_cod_original_sg_symbol_H-M 'P -1 '
_cod_original_formula_sum 'C18 H18 Cl N3 O2 Pd '
_cod_database_code 4309425

loop_
_symmetry_equiv_pos_as_xyz
x,y,z
-x,-y,-z

loop_
_atom_site_label
_atom_site_type_symbol
_atom_site_fract_x
_atom_site_fract_y
_atom_site_fract_z
_atom_site_U_iso_or_equiv
_atom_site_adp_type
_atom_site_occupancy
_atom_site_calc_flag
_atom_site_refinement_flags
_atom_site_disorder_assembly
_atom_site_disorder_group
Pd(1) Pd 0.89174(2) 0.45343(2) 0.63894(1) 0.01154(6) Uani 1.00 d . . .
Cl(1) Cl 0.92475(9) 0.72277(9) 0.54740(5) 0.0158(2) Uani 1.00 d . . .
O(1) O 1.1222(3) 0.5720(3) 0.6759(2) 0.0175(5) Uani 1.00 d . . .
O(2) O 1.3104(3) 0.4888(3) 0.7282(2) 0.0228(5) Uani 1.00 d . . .
N(1) N 0.6650(3) 0.2838(3) 0.6134(2) 0.0135(5) Uani 1.00 d . . .
N(2) N 0.8603(3) 0.2294(3) 0.7289(2) 0.0138(5) Uani 1.00 d . . .
N(3) N 0.5319(3) 0.3250(3) 1.1220(2) 0.0190(6) Uani 1.00 d . . .
C(1) C 0.5600(4) 0.3288(4) 0.5693(2) 0.0168(7) Uani 1.00 d . . .
C(2) C 0.4015(4) 0.1948(4) 0.5612(2) 0.0202(7) Uani 1.00 d . . .
C(3) C 0.3471(4) 0.0133(4) 0.6016(2) 0.0192(7) Uani 1.00 d . . .
C(4) C 0.4576(4) -0.0326(4) 0.6469(2) 0.0180(7) Uani 1.00 d . . .
C(5) C 0.6156(4) 0.1049(4) 0.6501(2) 0.0143(6) Uani 1.00 d . . .
C(6) C 0.7473(4) 0.0643(4) 0.6904(2) 0.0153(6) Uani 1.00 d . . .
C(7) C 1.0433(4) 0.2467(4) 0.7169(2) 0.0164(6) Uani 1.00 d . . .
C(8) C 1.1705(4) 0.4500(4) 0.7084(2) 0.0170(6) Uani 1.00 d . . .
C(9) C 0.7839(4) 0.2326(4) 0.8366(2) 0.0159(6) Uani 1.00 d . . .
C(10) C 0.6011(4) 0.2259(4) 0.8605(2) 0.0169(6) Uani 1.00 d . . .
C(11) C 0.5433(4) 0.2581(4) 0.9653(2) 0.0160(6) Uani 1.00 d . . .
C(12) C 0.6360(4) 0.3064(4) 1.0353(2) 0.0183(7) Uani 1.00 d . . .
C(13) C 0.3707(4) 0.2944(4) 1.1070(2) 0.0174(6) Uani 1.00 d . . .
C(14) C 0.2210(4) 0.2945(4) 1.1719(2) 0.0222(7) Uani 1.00 d . . .
C(15) C 0.0746(4) 0.2557(4) 1.1367(2) 0.0249(8) Uani 1.00 d . . .
C(16) C 0.0753(4) 0.2167(4) 1.0386(3) 0.0268(8) Uani 1.00 d . . .
C(17) C 0.2225(4) 0.2134(4) 0.9753(2) 0.0216(7) Uani 1.00 d . . .
C(18) C 0.3725(4) 0.2508(4) 1.0096(2) 0.0156(6) Uani 1.00 d . . .
H(1) H 0.5943 0.4542 0.5432 0.0201 Uiso 1.00 calc . . .
H(2) H 0.3307 0.2285 0.5279 0.0241 Uiso 1.00 calc . . .
H(3) H 0.2368 -0.0785 0.5987 0.0230 Uiso 1.00 calc . . .
H(4) H 0.4244 -0.1566 0.6749 0.0217 Uiso 1.00 calc . . .
H(5) H 0.8193 0.0334 0.6386 0.0183 Uiso 1.00 calc . . .
H(6) H 0.6873 -0.0371 0.7433 0.0183 Uiso 1.00 calc . . .
H(7) H 1.0468 0.1773 0.7733 0.0198 Uiso 1.00 calc . . .
H(8) H 1.0775 0.1999 0.6582 0.0198 Uiso 1.00 calc . . .
H(9) H 0.7798 0.1289 0.8755 0.0191 Uiso 1.00 calc . . .
H(10) H 0.8593 0.3430 0.8551 0.0191 Uiso 1.00 calc . . .
H(11) H 0.5998 0.3187 0.8155 0.0204 Uiso 1.00 calc . . .
H(12) H 0.5212 0.1079 0.8522 0.0204 Uiso 1.00 calc . . .
H(13) H 0.7546 0.3247 1.0258 0.0220 Uiso 1.00 calc . . .
H(14) H 0.2203 0.3204 1.2379 0.0266 Uiso 1.00 calc . . .
H(15) H -0.0288 0.2553 1.1793 0.0301 Uiso 1.00 calc . . .
H(16) H -0.0268 0.1924 1.0156 0.0321 Uiso 1.00 calc . . .
H(17) H 0.2219 0.1864 0.9095 0.0260 Uiso 1.00 calc . . .
H(18) H 0.5665 0.3540 1.1822 0.0228 Uiso 1.00 calc . . .

loop_
_atom_site_aniso_label
_atom_site_aniso_U_11
_atom_site_aniso_U_22
_atom_site_aniso_U_33
_atom_site_aniso_U_12
_atom_site_aniso_U_13
_atom_site_aniso_U_23
Pd(1) 0.0121(1) 0.0110(1) 0.0094(1) 0.00254(9) -0.00326(8) 0.00065(7)
Cl(1) 0.0171(3) 0.0136(3) 0.0140(3) 0.0037(2) -0.0048(2) 0.0030(2)
O(1) 0.0141(9) 0.0158(9) 0.020(1) 0.0021(8) -0.0075(8) -0.0016(8)
O(2) 0.020(1) 0.027(1) 0.025(1) 0.0092(9) -0.0107(9) -0.0073(9)
N(1) 0.013(1) 0.013(1) 0.012(1) 0.0030(9) -0.0037(8) -0.0008(8)
N(2) 0.014(1) 0.014(1) 0.013(1) 0.0055(9) -0.0038(9) -0.0009(8)
N(3) 0.024(1) 0.021(1) 0.010(1) 0.009(1) -0.0041(9) -0.0020(9)
C(1) 0.017(1) 0.018(1) 0.017(1) 0.008(1) -0.006(1) -0.000(1)
C(2) 0.018(1) 0.026(1) 0.020(1) 0.011(1) -0.009(1) -0.003(1)
C(3) 0.015(1) 0.019(1) 0.020(1) 0.002(1) -0.006(1) -0.004(1)
C(4) 0.019(1) 0.016(1) 0.016(1) 0.004(1) -0.006(1) -0.002(1)
C(5) 0.015(1) 0.016(1) 0.011(1) 0.005(1) -0.0024(10) -0.0007(9)
C(6) 0.018(1) 0.014(1) 0.014(1) 0.006(1) -0.006(1) -0.0002(10)
C(7) 0.015(1) 0.020(1) 0.015(1) 0.008(1) -0.005(1) -0.001(1)
C(8) 0.017(1) 0.022(1) 0.011(1) 0.006(1) -0.004(1) -0.003(1)
C(9) 0.020(1) 0.016(1) 0.010(1) 0.006(1) -0.004(1) 0.0014(9)
C(10) 0.018(1) 0.019(1) 0.012(1) 0.006(1) -0.003(1) -0.0010(10)
C(11) 0.020(1) 0.015(1) 0.011(1) 0.006(1) -0.002(1) 0.0006(10)
C(12) 0.020(1) 0.021(1) 0.015(1) 0.010(1) -0.004(1) -0.001(1)
C(13) 0.023(1) 0.012(1) 0.013(1) 0.004(1) -0.003(1) 0.0015(10)
C(14) 0.031(2) 0.016(1) 0.016(1) 0.010(1) 0.001(1) -0.001(1)
C(15) 0.022(2) 0.019(1) 0.027(2) 0.007(1) 0.005(1) -0.001(1)
C(16) 0.022(2) 0.025(2) 0.033(2) 0.009(1) -0.007(1) -0.003(1)
C(17) 0.022(1) 0.021(1) 0.020(1) 0.006(1) -0.007(1) -0.004(1)
C(18) 0.019(1) 0.012(1) 0.012(1) 0.004(1) -0.003(1) 0.0018(9)

loop_
_atom_type_symbol
_atom_type_description
_atom_type_scat_dispersion_real
_atom_type_scat_dispersion_imag
_atom_type_scat_source
C C 0.003 0.002
;International Tables for Crystallography
(1992, Vol. C, Tables 4.2.6.8 and 6.1.1.1)
;
H H 0.000 0.000
;International Tables for Crystallography
(1992, Vol. C, Table 6.1.1.2)
;
O O 0.011 0.006
;International Tables for Crystallography
(1992, Vol. C, Tables 4.2.6.8 and 6.1.1.1)
;
N N 0.006 0.003
;International Tables for Crystallography
(1992, Vol. C, Tables 4.2.6.8 and 6.1.1.1)
;
Pd Pd -0.999 1.007
;International Tables for Crystallography
(1992, Vol. C, Tables 4.2.6.8 and 6.1.1.1)
;
Cl Cl 0.148 0.159
;International Tables for Crystallography
(1992, Vol. C, Tables 4.2.6.8 and 6.1.1.1)
;

loop_
_geom_angle_atom_site_label_1
_geom_angle_atom_site_label_2
_geom_angle_atom_site_label_3
_geom_angle
_geom_angle_site_symmetry_1
_geom_angle_site_symmetry_2
_geom_angle_site_symmetry_3
_geom_angle_publ_flag
Cl(1) Pd(1) O(1) 94.73(6) . . . yes
Cl(1) Pd(1) N(1) 97.63(7) . . . yes
Cl(1) Pd(1) N(2) 175.18(7) . . . yes
O(1) Pd(1) N(1) 167.31(8) . . . yes
O(1) Pd(1) N(2) 83.60(9) . . . yes
N(1) Pd(1) N(2) 84.29(9) . . . yes
Pd(1) O(1) C(8) 112.1(2) . . . yes
Pd(1) N(1) C(1) 128.0(2) . . . yes
Pd(1) N(1) C(5) 112.8(2) . . . yes
C(1) N(1) C(5) 119.2(2) . . . yes
Pd(1) N(2) C(6) 106.3(2) . . . yes
Pd(1) N(2) C(7) 103.8(2) . . . yes
Pd(1) N(2) C(9) 112.0(2) . . . yes
C(6) N(2) C(7) 113.4(2) . . . yes
C(6) N(2) C(9) 112.7(2) . . . yes
C(7) N(2) C(9) 108.4(2) . . . yes
C(12) N(3) C(13) 108.6(2) . . . yes
N(1) C(1) C(2) 121.1(3) . . . yes
C(1) C(2) C(3) 120.1(2) . . . yes
C(2) C(3) C(4) 118.4(3) . . . yes
C(3) C(4) C(5) 119.0(3) . . . yes
N(1) C(5) C(4) 122.1(3) . . . yes
N(1) C(5) C(6) 115.8(2) . . . yes
C(4) C(5) C(6) 122.1(2) . . . yes
N(2) C(6) C(5) 110.5(2) . . . yes
N(2) C(7) C(8) 110.3(2) . . . yes
O(1) C(8) O(2) 123.8(3) . . . yes
O(1) C(8) C(7) 116.3(2) . . . yes
O(2) C(8) C(7) 119.9(3) . . . yes
N(2) C(9) C(10) 115.0(2) . . . yes
C(9) C(10) C(11) 112.2(2) . . . yes
C(10) C(11) C(12) 129.4(3) . . . yes
C(10) C(11) C(18) 124.2(2) . . . yes
C(12) C(11) C(18) 106.4(2) . . . yes
N(3) C(12) C(11) 110.1(3) . . . yes
N(3) C(13) C(14) 130.4(3) . . . yes
N(3) C(13) C(18) 107.6(2) . . . yes
C(14) C(13) C(18) 121.9(3) . . . yes
C(13) C(14) C(15) 117.8(3) . . . yes
C(14) C(15) C(16) 121.1(3) . . . yes
C(15) C(16) C(17) 120.9(3) . . . yes
C(16) C(17) C(18) 119.1(3) . . . yes
C(11) C(18) C(13) 107.2(2) . . . yes
C(11) C(18) C(17) 133.6(3) . . . yes
C(13) C(18) C(17) 119.2(3) . . . yes

loop_
_geom_bond_atom_site_label_1
_geom_bond_atom_site_label_2
_geom_bond_distance
_geom_bond_site_symmetry_1
_geom_bond_site_symmetry_2
_geom_bond_publ_flag
Pd(1) Cl(1) 2.3254(6) . . yes
Pd(1) O(1) 2.026(2) . . yes
Pd(1) N(1) 2.005(2) . . yes
Pd(1) N(2) 2.020(2) . . yes
O(1) C(8) 1.299(3) . . yes
O(2) C(8) 1.217(4) . . yes
N(1) C(1) 1.343(3) . . yes
N(1) C(5) 1.353(3) . . yes
N(2) C(6) 1.499(3) . . yes
N(2) C(7) 1.496(4) . . yes
N(2) C(9) 1.502(4) . . yes
N(3) C(12) 1.387(4) . . yes
N(3) C(13) 1.376(4) . . yes
C(1) C(2) 1.392(4) . . yes
C(2) C(3) 1.377(4) . . yes
C(3) C(4) 1.399(4) . . yes
C(4) C(5) 1.379(4) . . yes
C(5) C(6) 1.503(4) . . yes
C(7) C(8) 1.536(4) . . yes
C(9) C(10) 1.514(4) . . yes
C(10) C(11) 1.501(4) . . yes
C(11) C(12) 1.366(4) . . yes
C(11) C(18) 1.440(4) . . yes
C(13) C(14) 1.400(4) . . yes
C(13) C(18) 1.412(4) . . yes
C(14) C(15) 1.379(5) . . yes
C(15) C(16) 1.413(5) . . yes
C(16) C(17) 1.384(4) . . yes
C(17) C(18) 1.401(4) . . yes
